data_7126187
loop_
_publ_author_name
'Zeng, Yao-Fu'
'Liu, Xu-Ge'
'Tan, Dong-Hang'
'Fan, Wen-Xin'
'Li, Yi-Na'
'Guo, Yu'
'Wang, Honggen'

_publ_section_title
;
 Halohydroxylation of alkenyl MIDA boronates: switchable stereoselectivity
 induced by B(MIDA) substituent.
;
_journal_issue 31
_journal_name_full 'Chemical communications (Cambridge, England)'
_journal_page_first 4332
_journal_page_last 4335
_journal_paper_doi 10.1039/d0cc00722f
_journal_volume 56
_journal_year 2020
_chemical_formula_moiety 'C14 H17 B Br N O5'
_chemical_formula_sum 'C14 H17 B Br N O5'
_chemical_formula_weight 370.02
_space_group_crystal_system monoclinic
_space_group_IT_number 15
_space_group_name_Hall '-C 2yc'
_space_group_name_H-M_alt 'C 1 2/c 1'
_symmetry_Int_Tables_number 15
_atom_sites_solution_primary direct
_audit_creation_date 2017-06-09
_audit_creation_method
;
Olex2 1.2
(compiled 2017.03.28 svn.r3405 for OlexSys, GUI svn.r5337)
;
_audit_update_record
;
2019-09-26 deposited with the CCDC.	2020-03-10 downloaded from the CCDC.
;
_cell_angle_alpha 90
_cell_angle_beta 114.374(3)
_cell_angle_gamma 90
_cell_formula_units_Z 8
_cell_length_a 21.4754(5)
_cell_length_b 6.47129(11)
_cell_length_c 24.0236(6)
_cell_measurement_reflns_used 4211
_cell_measurement_temperature 100
_cell_measurement_theta_max 72.2560
_cell_measurement_theta_min 4.0300
_cell_volume 3041.07(14)
_computing_cell_refinement 'CrysAlisPro 1.171.38.41 (Rigaku OD, 2015)'
_computing_data_collection 'CrysAlisPro 1.171.38.41 (Rigaku OD, 2015)'
_computing_data_reduction 'CrysAlisPro 1.171.38.41 (Rigaku OD, 2015)'
_computing_molecular_graphics 'Olex2 (Dolomanov et al., 2009)'
_computing_publication_material 'Olex2 (Dolomanov et al., 2009)'
_computing_structure_refinement 'olex2.refine (Bourhis et al., 2015)'
_computing_structure_solution 'XS (Sheldrick, 2008)'
_diffrn_ambient_temperature 100
_diffrn_detector 'CCD plate'
_diffrn_detector_area_resol_mean 8.2417
_diffrn_detector_type Onyx
_diffrn_measured_fraction_theta_full 0.9978
_diffrn_measured_fraction_theta_max 0.9978
_diffrn_measurement_details
;
List of Runs (angles in degrees, time in seconds):

  # Type    Start    End  Width  t~exp~   \w     \q     \k     \f   Frames
#--------------------------------------------------------------------------
  1  \w     21.00  78.00   1.00    5.00    --   44.52  57.00-120.00   57
  2  \w     79.00 111.00   1.00    5.00    --   44.52  57.00-120.00   32
  3  \w     86.00 168.00   1.00   12.00    --  100.00  30.00 -30.00   82
  4  \w     77.00 106.00   1.00    5.00    --   44.52 125.00  90.00   29
  5  \w     28.00 126.00   1.00   12.00    --  100.00 -30.00 -30.00   98
  6  \w     82.00  96.00   1.00   12.00    --  100.00 -94.00   0.00   14
  7  \w     81.00 121.00   1.00   12.00    --  100.00 -77.00   0.00   40
  8  \w     60.00 120.00   1.00   12.00    --  100.00-125.00   0.00   60
  9  \w     26.00  52.00   1.00   12.00    --  100.00 -94.00   0.00   26
 10  \w     27.00  73.00   1.00   12.00    --  100.00 -77.00   0.00   46
 11  \w    -69.00  19.00   1.00    5.00    --  -44.52  57.00-180.00   88
 12  \w   -151.00 -96.00   1.00   12.00    --  -90.00-125.00 150.00   55
;
_diffrn_measurement_device 'four-circle diffractometer'
_diffrn_measurement_device_type 'Xcalibur, Onyx, Nova'
_diffrn_measurement_method '\w scans'
_diffrn_orient_matrix_type 'CrysAlisPro convention (1999,Acta A55,543-557)'
_diffrn_orient_matrix_UB_11 -0.0126162000
_diffrn_orient_matrix_UB_12 -0.2344901000
_diffrn_orient_matrix_UB_13 -0.0087173000
_diffrn_orient_matrix_UB_21 0.0656365000
_diffrn_orient_matrix_UB_22 -0.0404716000
_diffrn_orient_matrix_UB_23 0.0579296000
_diffrn_orient_matrix_UB_31 -0.0416781000
_diffrn_orient_matrix_UB_32 0.0074981000
_diffrn_orient_matrix_UB_33 0.0390074000
_diffrn_radiation_monochromator mirror
_diffrn_radiation_probe x-ray
_diffrn_radiation_type 'Cu K\a'
_diffrn_radiation_wavelength 1.54184
_diffrn_reflns_av_R_equivalents 0.0243
_diffrn_reflns_av_unetI/netI 0.0255
_diffrn_reflns_limit_h_max 24
_diffrn_reflns_limit_h_min -25
_diffrn_reflns_limit_k_max 7
_diffrn_reflns_limit_k_min -7
_diffrn_reflns_limit_l_max 28
_diffrn_reflns_limit_l_min -18
_diffrn_reflns_number 6092
_diffrn_reflns_theta_full 67.0742
_diffrn_reflns_theta_max 67.07
_diffrn_reflns_theta_min 4.04
_diffrn_source 'micro-focus sealed X-ray tube'
_diffrn_source_type 'Nova (Cu) X-ray Source'
_exptl_absorpt_coefficient_mu 3.894
_exptl_absorpt_correction_T_max 1.00000
_exptl_absorpt_correction_T_min 0.09602
_exptl_absorpt_correction_type multi-scan
_exptl_absorpt_process_details
;
CrysAlisPro 1.171.38.41 (Rigaku Oxford Diffraction, 2015)
Empirical absorption correction using spherical harmonics,
 implemented in SCALE3 ABSPACK scaling algorithm.
;
_exptl_crystal_colour colourless
_exptl_crystal_colour_primary colourless
_exptl_crystal_density_diffrn 1.6162
_exptl_crystal_description needle
_exptl_crystal_F_000 1503.0215
_exptl_crystal_size_max 0.4
_exptl_crystal_size_mid 0.05
_exptl_crystal_size_min 0.05
_refine_diff_density_max 0.4472
_refine_diff_density_min -0.5750
_refine_diff_density_rms 0.0778
_refine_ls_d_res_high 0.8370
_refine_ls_d_res_low 10.9412
_refine_ls_goodness_of_fit_ref 1.0609
_refine_ls_hydrogen_treatment constr
_refine_ls_matrix_type full
_refine_ls_number_constraints 28
_refine_ls_number_parameters 202
_refine_ls_number_reflns 2719
_refine_ls_number_restraints 0
_refine_ls_restrained_S_all 1.0609
_refine_ls_R_factor_all 0.0292
_refine_ls_R_factor_gt 0.0276
_refine_ls_shift/su_max 0.0000
_refine_ls_shift/su_mean 0.0000
_refine_ls_structure_factor_coef Fsqd
_refine_ls_weighting_details 'w=1/[\s^2^(Fo^2^)+(0.0459P)^2^+2.3241P] where P=(Fo^2^+2Fc^2^)/3'
_refine_ls_weighting_scheme calc
_refine_ls_wR_factor_gt 0.0740
_refine_ls_wR_factor_ref 0.0753
_reflns_Friedel_coverage 0.0
_reflns_limit_h_max 23
_reflns_limit_h_min -25
_reflns_limit_k_max 7
_reflns_limit_k_min 0
_reflns_limit_l_max 28
_reflns_limit_l_min 0
_reflns_number_gt 2563
_reflns_number_total 2719
_reflns_threshold_expression I>=2u(I)
_cod_data_source_file d0cc00722f2.cif
_cod_data_source_block zyf_170608_2
_cod_depositor_comments 'Adding full bibliography for 7126186--7126187.cif.'
_cod_original_cell_volume 3041.05(13)
_cod_database_code 7126187
_chemical_oxdiff_formula 'C11 H10 N O'
_reflns_odcompleteness_completeness 99.77
_reflns_odcompleteness_iscentric 1
_reflns_odcompleteness_theta 66.97
_olex2_refinement_description
;
1. Fixed Uiso
 At 1.2 times of:
  All C(H) groups, All C(H,H) groups
 At 1.5 times of:
  All C(H,H,H) groups, All O(H) groups
2.a Ternary CH refined with riding coordinates:
 C9(H9), C13(H13)
2.b Secondary CH2 refined with riding coordinates:
 C18(H18a,H18b), C21(H21a,H21b)
2.c Aromatic/amide H refined with riding coordinates:
 C16(H16), C17(H17), C15(H15), C11(H11)
2.d Idealised Me refined as rotating group:
 C12(H12a,H12b,H12c), C20(H20c,H20b,H20a)
2.e Idealised tetrahedral OH refined as rotating group:
 O5(H5)
;
_olex2_submission_special_instructions 'No special instructions were received'
_oxdiff_exptl_absorpt_empirical_details
;
Empirical correction (ABSPACK) includes:
- Absorption correction using spherical harmonics
- Frame scaling
;
_oxdiff_exptl_absorpt_empirical_full_max 7.616
_oxdiff_exptl_absorpt_empirical_full_min 0.501

loop_
_space_group_symop_id
_space_group_symop_operation_xyz
1 x,y,z
2 -x,y,-z+1/2
3 -x,-y,-z
4 x,-y,z-1/2
5 x+1/2,y+1/2,z
6 -x+1/2,y+1/2,-z+1/2
7 -x+1/2,-y+1/2,-z
8 x+1/2,-y+1/2,z-1/2

loop_
_atom_site_label
_atom_site_type_symbol
_atom_site_fract_x
_atom_site_fract_y
_atom_site_fract_z
_atom_site_U_iso_or_equiv
_atom_site_adp_type
_atom_site_occupancy
_atom_site_refinement_flags_posn
Br1 Br 0.052897(10) 0.73508(3) 0.038188(9) 0.01641(10) Uani 1.000000 .
O1 O 0.21356(8) 0.7175(2) 0.12100(6) 0.0172(3) Uani 1.000000 .
O2 O 0.24271(7) 0.4623(2) 0.06110(6) 0.0206(3) Uani 1.000000 .
O3 O 0.20863(8) 0.8248(3) 0.20763(7) 0.0247(3) Uani 1.000000 .
O5 O 0.16834(8) 0.9163(3) -0.00028(7) 0.0279(4) Uani 1.000000 .
O6 O 0.32442(9) 0.2210(3) 0.09396(9) 0.0345(4) Uani 1.000000 .
N7 N 0.17856(8) 0.3648(3) 0.11999(7) 0.0143(3) Uani 1.000000 .
C8 C 0.27625(11) 0.3055(4) 0.09711(10) 0.0216(4) Uani 1.000000 .
C9 C 0.12155(10) 0.5983(3) 0.01517(9) 0.0164(4) Uani 1.000000 .
C10 C 0.19937(10) 0.6926(3) 0.16910(9) 0.0170(4) Uani 1.000000 .
C11 C 0.04397(12) 0.9676(4) -0.10492(10) 0.0241(5) Uani 1.000000 .
C12 C 0.12199(11) 0.2142(3) 0.09006(10) 0.0190(4) Uani 1.000000 .
C13 C 0.13608(12) 0.7315(3) -0.03080(10) 0.0200(5) Uani 1.000000 .
C14 C -0.04301(11) 0.8384(4) -0.20032(9) 0.0239(5) Uani 1.000000 .
C15 C -0.01302(12) 0.9988(4) -0.15963(10) 0.0267(5) Uani 1.000000 .
C16 C 0.04346(10) 0.6100(3) -0.13005(9) 0.0188(4) Uani 1.000000 .
C17 C -0.01344(11) 0.6426(4) -0.18424(9) 0.0214(5) Uani 1.000000 .
C18 C 0.16983(10) 0.4818(3) 0.16973(9) 0.0171(4) Uani 1.000000 .
C19 C 0.07276(12) 0.7722(3) -0.08962(10) 0.0188(5) Uani 1.000000 .
C20 C -0.10468(12) 0.8738(5) -0.25966(10) 0.0336(6) Uani 1.000000 .
C21 C 0.24626(12) 0.2538(3) 0.14214(11) 0.0204(5) Uani 1.000000 .
B22 B 0.18797(11) 0.5461(4) 0.07614(10) 0.0156(4) Uani 1.000000 .
H16 H 0.06269(10) 0.4755(3) -0.12039(9) 0.0225(5) Uiso 1.000000 R
H17 H -0.03280(11) 0.5294(4) -0.21104(9) 0.0257(6) Uiso 1.000000 R
H15 H -0.03192(12) 1.1336(4) -0.16939(10) 0.0320(6) Uiso 1.000000 R
H11 H 0.06324(12) 1.0804(4) -0.07796(10) 0.0290(6) Uiso 1.000000 R
H5 H 0.1882(13) 0.973(2) -0.0198(7) 0.0419(6) Uiso 1.000000 GR
H9 H 0.10160(10) 0.4646(3) -0.00529(9) 0.0197(5) Uiso 1.000000 R
H12a H 0.1221(5) 0.1116(14) 0.12012(19) 0.0284(7) Uiso 1.000000 GR
H12b H 0.07816(13) 0.2876(5) 0.0737(6) 0.0284(7) Uiso 1.000000 GR
H12c H 0.1285(4) 0.1444(17) 0.0566(5) 0.0284(7) Uiso 1.000000 GR
H13 H 0.16972(12) 0.6552(3) -0.04206(10) 0.0241(6) Uiso 1.000000 R
H18a H 0.12088(10) 0.4921(3) 0.16175(9) 0.0205(5) Uiso 1.000000 R
H18b H 0.19469(10) 0.4133(3) 0.20969(9) 0.0205(5) Uiso 1.000000 R
H20c H -0.1416(4) 0.935(3) -0.25111(12) 0.0505(9) Uiso 1.000000 GR
H20b H -0.0925(3) 0.968(2) -0.2856(4) 0.0505(9) Uiso 1.000000 GR
H20a H -0.1200(6) 0.7416(6) -0.2808(4) 0.0505(9) Uiso 1.000000 GR
H21a H 0.27690(12) 0.3014(3) 0.18364(11) 0.0244(6) Uiso 1.000000 R
H21b H 0.23961(12) 0.1028(3) 0.14339(11) 0.0244(6) Uiso 1.000000 R

loop_
_atom_site_aniso_label
_atom_site_aniso_U_11
_atom_site_aniso_U_22
_atom_site_aniso_U_33
_atom_site_aniso_U_12
_atom_site_aniso_U_13
_atom_site_aniso_U_23
Br1 0.01571(15) 0.01859(15) 0.01437(15) -0.00064(7) 0.00564(11) -0.00059(7)
O1 0.0189(8) 0.0184(7) 0.0124(7) -0.0035(6) 0.0047(6) -0.0008(5)
O2 0.0183(7) 0.0284(8) 0.0177(7) 0.0009(6) 0.0100(6) 0.0007(6)
O3 0.0311(8) 0.0221(8) 0.0164(7) 0.0003(7) 0.0053(7) -0.0055(6)
O5 0.0356(9) 0.0315(9) 0.0177(7) -0.0163(7) 0.0119(7) -0.0005(6)
O6 0.0241(9) 0.0435(11) 0.0397(11) 0.0089(8) 0.0170(9) -0.0016(8)
N7 0.0140(8) 0.0143(8) 0.0138(8) -0.0009(7) 0.0049(7) -0.0006(6)
C8 0.0162(10) 0.0251(11) 0.0210(11) -0.0009(9) 0.0052(9) -0.0045(9)
C9 0.0180(10) 0.0180(10) 0.0143(9) 0.0006(8) 0.0076(8) -0.0007(8)
C10 0.0151(10) 0.0202(10) 0.0115(10) 0.0033(8) 0.0013(8) 0.0025(8)
C11 0.0329(12) 0.0236(11) 0.0197(11) 0.0018(10) 0.0147(10) 0.0019(9)
C12 0.0167(11) 0.0191(10) 0.0175(11) -0.0059(9) 0.0035(9) -0.0010(8)
C13 0.0210(11) 0.0263(12) 0.0128(10) -0.0037(8) 0.0070(9) -0.0007(8)
C14 0.0194(11) 0.0394(14) 0.0171(10) 0.0067(10) 0.0117(9) 0.0073(10)
C15 0.0334(12) 0.0282(12) 0.0234(11) 0.0117(10) 0.0167(10) 0.0103(9)
C16 0.0204(10) 0.0231(11) 0.0149(10) 0.0024(9) 0.0094(8) 0.0024(8)
C17 0.0205(10) 0.0321(13) 0.0139(10) 0.0004(9) 0.0095(9) 0.0009(9)
C18 0.0188(10) 0.0205(10) 0.0121(9) 0.0010(8) 0.0065(8) -0.0002(8)
C19 0.0211(11) 0.0251(11) 0.0133(10) 0.0019(8) 0.0102(9) 0.0045(8)
C20 0.0254(12) 0.0571(17) 0.0191(11) 0.0145(12) 0.0099(10) 0.0137(11)
C21 0.0172(11) 0.0198(11) 0.0217(12) 0.0023(8) 0.0056(10) 0.0019(8)
B22 0.0150(10) 0.0185(11) 0.0140(10) -0.0021(9) 0.0068(9) -0.0003(9)

loop_
_atom_type_symbol
_atom_type_scat_dispersion_real
_atom_type_scat_dispersion_imag
_atom_type_scat_Cromer_Mann_a1
_atom_type_scat_Cromer_Mann_a2
_atom_type_scat_Cromer_Mann_a3
_atom_type_scat_Cromer_Mann_a4
_atom_type_scat_Cromer_Mann_b1
_atom_type_scat_Cromer_Mann_b2
_atom_type_scat_Cromer_Mann_b3
_atom_type_scat_Cromer_Mann_b4
_atom_type_scat_Cromer_Mann_c
_atom_type_scat_source
_atom_type_scat_dispersion_source
C 0.01920 0.00962 2.31000 1.02000 1.58860 0.86500 20.84390 10.20750 0.56870 51.65120 0.215599998832 'International Tables Volume C Table 6.1.1.4 (pp. 500-502)' 'Henke, Gullikson and Davis, At. Data and Nucl. Data Tables, 1993, 54, 2'
B 0.00963 0.00408 2.05450 1.33260 1.09790 0.70680 23.21850 1.02100 60.34980 0.14030 -0.193200007081 'International Tables Volume C Table 6.1.1.4 (pp. 500-502)' 'Henke, Gullikson and Davis, At. Data and Nucl. Data Tables, 1993, 54, 2'
H 0.00000 0.00000 0.49300 0.32291 0.14019 0.04081 10.51090 26.12570 3.14236 57.79970 0.0030380000826 'International Tables Volume C Table 6.1.1.4 (pp. 500-502)' 'Henke, Gullikson and Davis, At. Data and Nucl. Data Tables, 1993, 54, 2'
O 0.05239 0.03377 3.04850 2.28680 1.54630 0.86700 13.27710 5.70110 0.32390 32.90890 0.250800013542 'International Tables Volume C Table 6.1.1.4 (pp. 500-502)' 'Henke, Gullikson and Davis, At. Data and Nucl. Data Tables, 1993, 54, 2'
N 0.03256 0.01839 12.21260 3.13220 2.01250 1.16630 0.00570 9.89330 28.99750 0.58260 -11.5290002823 'International Tables Volume C Table 6.1.1.4 (pp. 500-502)' 'Henke, Gullikson and Davis, At. Data and Nucl. Data Tables, 1993, 54, 2'
Br -0.67402 1.33011 17.17890 5.23580 5.63770 3.98510 2.17230 16.57960 0.26090 41.43280 2.95569992065 'International Tables Volume C Table 6.1.1.4 (pp. 500-502)' 'Henke, Gullikson and Davis, At. Data and Nucl. Data Tables, 1993, 54, 2'

loop_
_geom_angle_atom_site_label_1
_geom_angle_atom_site_label_2
_geom_angle_atom_site_label_3
_geom_angle
_geom_angle_site_symmetry_1
_geom_angle_site_symmetry_3
_geom_angle_publ_flag
B22 O1 C10 113.21(16) . . ?
B22 O2 C8 113.19(16) . . ?
H5 O5 C13 109.5 . . ?
C18 N7 C12 111.81(15) . . ?
C21 N7 C12 109.52(16) . . ?
C21 N7 C18 112.39(15) . . ?
B22 N7 C12 116.66(15) . . ?
B22 N7 C18 103.93(14) . . ?
B22 N7 C21 102.15(14) . . ?
O6 C8 O2 123.7(2) . . ?
C21 C8 O2 110.95(17) . . ?
C21 C8 O6 125.4(2) . . ?
C13 C9 Br1 110.23(14) . . ?
B22 C9 Br1 108.82(12) . . ?
B22 C9 C13 114.09(17) . . ?
H9 C9 Br1 107.83(6) . . ?
H9 C9 C13 107.83(11) . . ?
H9 C9 B22 107.83(11) . . ?
O3 C10 O1 123.8(2) . . ?
C18 C10 O1 111.65(17) . . ?
C18 C10 O3 124.54(19) . . ?
C19 C11 C15 120.2(2) . . ?
H11 C11 C15 119.88(14) . . ?
H11 C11 C19 119.88(14) . . ?
H12a C12 N7 109.5 . . ?
H12b C12 N7 109.5 . . ?
H12b C12 H12a 109.5 . . ?
H12c C12 N7 109.5 . . ?
H12c C12 H12a 109.5 . . ?
H12c C12 H12b 109.5 . . ?
C9 C13 O5 107.57(16) . . ?
C19 C13 O5 112.96(18) . . ?
C19 C13 C9 113.33(18) . . ?
H13 C13 O5 107.57(12) . . ?
H13 C13 C9 107.57(11) . . ?
H13 C13 C19 107.57(11) . . ?
C17 C14 C15 117.2(2) . . ?
C20 C14 C15 121.5(2) . . ?
C20 C14 C17 121.3(2) . . ?
C14 C15 C11 121.9(2) . . ?
H15 C15 C11 119.06(14) . . ?
H15 C15 C14 119.06(13) . . ?
C19 C16 C17 120.7(2) . . ?
H16 C16 C17 119.65(13) . . ?
H16 C16 C19 119.65(13) . . ?
C16 C17 C14 121.4(2) . . ?
H17 C17 C14 119.29(14) . . ?
H17 C17 C16 119.29(13) . . ?
C10 C18 N7 105.01(15) . . ?
H18a C18 N7 110.74(10) . . ?
H18a C18 C10 110.74(11) . . ?
H18b C18 N7 110.74(10) . . ?
H18b C18 C10 110.74(11) . . ?
H18b C18 H18a 108.8 . . ?
C13 C19 C11 122.1(2) . . ?
C16 C19 C11 118.6(2) . . ?
C16 C19 C13 119.31(19) . . ?
H20c C20 C14 109.5 . . ?
H20b C20 C14 109.5 . . ?
H20b C20 H20c 109.5 . . ?
H20a C20 C14 109.5 . . ?
H20a C20 H20c 109.5 . . ?
H20a C20 H20b 109.5 . . ?
C8 C21 N7 106.05(17) . . ?
H21a C21 N7 110.52(11) . . ?
H21a C21 C8 110.52(12) . . ?
H21b C21 N7 110.52(10) . . ?
H21b C21 C8 110.52(12) . . ?
H21b C21 H21a 108.7 . . ?
O2 B22 O1 111.11(16) . . ?
N7 B22 O1 100.05(14) . . ?
N7 B22 O2 102.51(16) . . ?
C9 B22 O1 115.42(17) . . ?
C9 B22 O2 110.71(15) . . ?
C9 B22 N7 115.94(16) . . ?

loop_
_geom_bond_atom_site_label_1
_geom_bond_atom_site_label_2
_geom_bond_distance
_geom_bond_site_symmetry_2
_geom_bond_publ_flag
Br1 C9 1.9841(19) . ?
O1 C10 1.321(3) . ?
O1 B22 1.485(3) . ?
O2 C8 1.335(3) . ?
O2 B22 1.469(2) . ?
O3 C10 1.215(3) . ?
O5 C13 1.424(3) . ?
O5 H5 0.8400 . ?
O6 C8 1.200(3) . ?
N7 C12 1.490(3) . ?
N7 C18 1.490(2) . ?
N7 C21 1.508(3) . ?
N7 B22 1.644(3) . ?
C8 C21 1.507(3) . ?
C9 C13 1.531(3) . ?
C9 B22 1.603(3) . ?
C9 H9 1.0000 . ?
C10 C18 1.508(3) . ?
C11 C15 1.392(3) . ?
C11 C19 1.389(3) . ?
C11 H11 0.9500 . ?
C12 H12a 0.9800 . ?
C12 H12b 0.9800 . ?
C12 H12c 0.9800 . ?
C13 C19 1.526(3) . ?
C13 H13 1.0000 . ?
C14 C15 1.389(4) . ?
C14 C17 1.398(4) . ?
C14 C20 1.510(3) . ?
C15 H15 0.9500 . ?
C16 C17 1.385(3) . ?
C16 C19 1.391(3) . ?
C16 H16 0.9500 . ?
C17 H17 0.9500 . ?
C18 H18a 0.9900 . ?
C18 H18b 0.9900 . ?
C20 H20c 0.9800 . ?
C20 H20b 0.9800 . ?
C20 H20a 0.9800 . ?
C21 H21a 0.9900 . ?
C21 H21b 0.9900 . ?
